data_1504377
loop_
_publ_author_name
'Bushmarinov, Ivan S.'
'Antipin, Mikhail Yu'
'Akhmetova, Vnira R.'
'Nadyrgulova, Guzel R.'
'Lyssenko, Konstantin A.'

_publ_section_title
;
 Stereoelectronic effects in N-C-S and N-N-C systems: experimental and ab
 initio AIM study.
;
_journal_issue 22
_journal_name_full 'The journal of physical chemistry. A'
_journal_page_first 5017
_journal_page_last 5023
_journal_paper_doi 10.1021/jp800384k
_journal_volume 112
_journal_year 2008
_chemical_formula_moiety 'C4 H8 N2 S2'
_chemical_formula_sum 'C4 H8 N2 S2'
_chemical_formula_weight 148.24
_chemical_name_systematic
; 
 ? 
;
_space_group_IT_number 15
_symmetry_cell_setting monoclinic
_symmetry_space_group_name_Hall '-C 2yc'
_symmetry_space_group_name_H-M 'C 1 2/c 1'
_atom_sites_solution_hydrogens geom
_atom_sites_solution_primary direct
_atom_sites_solution_secondary difmap
_audit_creation_method SHELXL-97
_cell_angle_alpha 90.00
_cell_angle_beta 102.048(7)
_cell_angle_gamma 90.00
_cell_formula_units_Z 4
_cell_length_a 12.1589(19)
_cell_length_b 4.7880(8)
_cell_length_c 10.7556(15)
_cell_measurement_reflns_used 217
_cell_measurement_temperature 273(2)
_cell_measurement_theta_max 52
_cell_measurement_theta_min 3
_cell_volume 612.36(16)
_computing_cell_refinement 'Bruker SAINT'
_computing_data_collection 'Bruker APEX II'
_computing_data_reduction 'Bruker SAINT'
_computing_molecular_graphics 'Bruker SHELXTL'
_computing_publication_material 'Bruker SHELXTL'
_computing_structure_refinement 'SHELXL-97 (Sheldrick, 1997)'
_computing_structure_solution 'SHELXS-97 (Sheldrick, 1997)'
_diffrn_ambient_temperature 273(2)
_diffrn_measured_fraction_theta_full 1.000
_diffrn_measured_fraction_theta_max 1.000
_diffrn_measurement_device_type 'Bruker APEX II CCD area detector''
_diffrn_measurement_method 'omega scans'
_diffrn_radiation_monochromator graphite
_diffrn_radiation_source 'fine-focus sealed tube'
_diffrn_radiation_type MoK\a
_diffrn_radiation_wavelength 0.71073
_diffrn_reflns_av_R_equivalents 0.0237
_diffrn_reflns_av_sigmaI/netI 0.0169
_diffrn_reflns_limit_h_max 27
_diffrn_reflns_limit_h_min -27
_diffrn_reflns_limit_k_max 10
_diffrn_reflns_limit_k_min -10
_diffrn_reflns_limit_l_max 24
_diffrn_reflns_limit_l_min -23
_diffrn_reflns_number 15113
_diffrn_reflns_theta_full 52.50
_diffrn_reflns_theta_max 52.50
_diffrn_reflns_theta_min 3.43
_exptl_absorpt_coefficient_mu 0.754
_exptl_absorpt_correction_T_max 0.864
_exptl_absorpt_correction_T_min 0.805
_exptl_absorpt_correction_type multi-scan
_exptl_absorpt_process_details SADABS
_exptl_crystal_colour colorless
_exptl_crystal_density_diffrn 1.608
_exptl_crystal_density_method 'not measured'
_exptl_crystal_description prizm
_exptl_crystal_F_000 312
_exptl_crystal_size_max 0.30
_exptl_crystal_size_mid 0.30
_exptl_crystal_size_min 0.20
_refine_diff_density_max 0.481
_refine_diff_density_min -0.322
_refine_diff_density_rms 0.059
_refine_ls_extinction_coef 0.0366(19)
_refine_ls_extinction_expression Fc^*^=kFc[1+0.001xFc^2^\l^3^/sin(2\q)]^-1/4^
_refine_ls_extinction_method SHELXL
_refine_ls_goodness_of_fit_ref 1.000
_refine_ls_hydrogen_treatment mixed
_refine_ls_matrix_type full
_refine_ls_number_parameters 54
_refine_ls_number_reflns 3568
_refine_ls_number_restraints 0
_refine_ls_restrained_S_all 1.000
_refine_ls_R_factor_all 0.0252
_refine_ls_R_factor_gt 0.0196
_refine_ls_shift/su_max 0.023
_refine_ls_shift/su_mean 0.003
_refine_ls_structure_factor_coef Fsqd
_refine_ls_weighting_details 'calc w=1/[\s^2^(Fo^2^)+(0.0291P)^2^+0.0780P] where P=(Fo^2^+2Fc^2^)/3'
_refine_ls_weighting_scheme calc
_refine_ls_wR_factor_gt 0.0533
_refine_ls_wR_factor_ref 0.0571
_reflns_number_gt 3025
_reflns_number_total 3568
_reflns_threshold_expression I>2\s(I)
_cod_data_source_file jp800384k-file003.cif
_cod_data_source_block a
_cod_depositor_comments
;
The following automatic conversions were performed:

'_symmetry_cell_setting' value 'Monoclinic' changed to 'monoclinic'
according to /home/saulius/struct/CIF-dictionaries/cif_core.dic
dictionary named 'cif_core.dic' version 2.4.1 from 2010-06-29.

Automatic conversion script
Id: cif_fix_values 1715 2011-07-08 13:25:40Z adriana 
;
_cod_original_sg_symbol_H-M 'C 2/c'
_cod_database_code 1504377

loop_
_symmetry_equiv_pos_as_xyz
'x, y, z'
'-x, y, -z+1/2'
'x+1/2, y+1/2, z'
'-x+1/2, y+1/2, -z+1/2'
'-x, -y, -z'
'x, -y, z-1/2'
'-x+1/2, -y+1/2, -z'
'x+1/2, -y+1/2, z-1/2'

loop_
_atom_site_label
_atom_site_type_symbol
_atom_site_fract_x
_atom_site_fract_y
_atom_site_fract_z
_atom_site_U_iso_or_equiv
_atom_site_adp_type
_atom_site_occupancy
_atom_site_symmetry_multiplicity
_atom_site_calc_flag
S1 S 0.318588(7) 0.126225(18) 0.158400(8) 0.01322(2) Uani 1 1 d
N1 N 0.48369(2) 0.38820(5) 0.31069(2) 0.00982(3) Uani 1 1 d
C1 C 0.40874(3) 0.14421(6) 0.31550(3) 0.01167(4) Uani 1 1 d
C2 C 0.41173(3) 0.37550(6) 0.09674(3) 0.01230(4) Uani 1 1 d
H1B H 0.3603(7) 0.1895(19) 0.3789(9) 0.0200(19) Uiso 1 1 d
H2B H 0.4232(8) 0.3165(18) 0.0123(9) 0.021(2) Uiso 1 1 d
H2A H 0.3759(7) 0.5559(18) 0.0867(8) 0.0153(17) Uiso 1 1 d
H1A H 0.4506(7) -0.0298(18) 0.3323(8) 0.0137(16) Uiso 1 1 d

loop_
_atom_site_aniso_label
_atom_site_aniso_U_11
_atom_site_aniso_U_22
_atom_site_aniso_U_33
_atom_site_aniso_U_23
_atom_site_aniso_U_13
_atom_site_aniso_U_12
S1 0.00983(3) 0.01402(3) 0.01463(3) -0.00078(2) -0.00015(2) -0.00200(2)
N1 0.01054(7) 0.00959(6) 0.00900(6) -0.00056(5) 0.00129(5) 0.00021(5)
C1 0.01120(9) 0.01227(8) 0.01178(8) 0.00100(7) 0.00294(7) -0.00064(7)
C2 0.01296(9) 0.01262(9) 0.01011(8) 0.00103(7) -0.00035(7) 0.00014(7)

loop_
_atom_type_symbol
_atom_type_description
_atom_type_scat_dispersion_real
_atom_type_scat_dispersion_imag
_atom_type_scat_source
C C 0.0033 0.0016 'International Tables Vol C Tables 4.2.6.8 and 6.1.1.4'
H H 0.0000 0.0000 'International Tables Vol C Tables 4.2.6.8 and 6.1.1.4'
N N 0.0061 0.0033 'International Tables Vol C Tables 4.2.6.8 and 6.1.1.4'
S S 0.1246 0.1234 'International Tables Vol C Tables 4.2.6.8 and 6.1.1.4'

loop_
_geom_angle_atom_site_label_1
_geom_angle_atom_site_label_2
_geom_angle_atom_site_label_3
_geom_angle
_geom_angle_site_symmetry_1
_geom_angle_site_symmetry_3
C1 S1 C2 90.411(16) . .
N1 N1 C2 104.79(3) 2_655 2_655
N1 N1 C1 108.52(2) 2_655 .
C2 N1 C1 113.60(2) 2_655 .
N1 C1 S1 105.07(2) . .
N1 C1 H1B 107.6(5) . .
S1 C1 H1B 108.3(5) . .
N1 C1 H1A 112.2(5) . .
S1 C1 H1A 108.8(5) . .
H1B C1 H1A 114.4(7) . .
N1 C2 S1 107.18(2) 2_655 .
N1 C2 H2B 111.9(5) 2_655 .
S1 C2 H2B 110.9(5) . .
N1 C2 H2A 110.6(5) 2_655 .
S1 C2 H2A 108.7(5) . .
H2B C2 H2A 107.5(7) . .

loop_
_geom_bond_atom_site_label_1
_geom_bond_atom_site_label_2
_geom_bond_distance
_geom_bond_site_symmetry_2
S1 C1 1.8141(4) .
S1 C2 1.8603(4) .
N1 N1 1.4416(5) 2_655
N1 C2 1.4434(4) 2_655
N1 C1 1.4892(4) .
C1 H1B 1.013(9) .
C1 H1A 0.973(8) .
C2 H2B 0.988(9) .
C2 H2A 0.963(8) .

loop_
_geom_torsion_atom_site_label_1
_geom_torsion_atom_site_label_2
_geom_torsion_atom_site_label_3
_geom_torsion_atom_site_label_4
_geom_torsion
_geom_torsion_site_symmetry_1
_geom_torsion_site_symmetry_4
N1 N1 C1 S1 -40.22(3) 2_655 .
C2 N1 C1 S1 -156.33(2) 2_655 .
C2 S1 C1 N1 13.19(2) . .
C1 S1 C2 N1 15.49(2) . 2_655
